data_7124761
loop_
_publ_author_name
'Kaishap, Partha Pratim'
'Sarma, Bipul'
'Gogoi, Sanjib'

_publ_section_title
;
 The amide C-N bond of isatins as the directing group and the internal
 oxidant in Ru-catalyzed C-H activation and annulation reactions: access
 to 8-amido isocoumarins.
;
_journal_issue 63
_journal_name_full 'Chemical communications (Cambridge, England)'
_journal_page_first 9809
_journal_page_last 9812
_journal_paper_doi 10.1039/c6cc04461a
_journal_volume 52
_journal_year 2016
_chemical_formula_sum 'C17 H21 N O3'
_chemical_formula_weight 287.35
_space_group_IT_number 2
_space_group_name_Hall '-P 1'
_space_group_name_H-M_alt 'P -1'
_symmetry_cell_setting triclinic
_symmetry_space_group_name_H-M 'P -1'
_atom_sites_solution_hydrogens geom
_atom_sites_solution_primary direct
_atom_sites_solution_secondary difmap
_audit_creation_method SHELXL-97
_audit_update_record
;
2016-04-22 deposited with the CCDC.
2016-07-11 downloaded from the CCDC.
;
_cell_angle_alpha 93.626(2)
_cell_angle_beta 92.834(2)
_cell_angle_gamma 94.652(2)
_cell_formula_units_Z 2
_cell_length_a 8.0877(4)
_cell_length_b 8.9461(4)
_cell_length_c 10.5339(5)
_cell_measurement_reflns_used 7433
_cell_measurement_temperature 100(2)
_cell_measurement_theta_max 27.52
_cell_measurement_theta_min 2.90
_cell_volume 756.99(6)
_computing_cell_refinement 'Bruker SAINT'
_computing_data_collection 'Bruker APEX2'
_computing_data_reduction 'Bruker SAINT'
_computing_molecular_graphics 'Bruker SHELXTL'
_computing_publication_material 'Bruker SHELXTL'
_computing_structure_refinement 'SHELXL-2014 (Sheldrick, 2014)'
_computing_structure_solution 'SHELXS-97 (Sheldrick, 2008)'
_diffrn_ambient_temperature 100(2)
_diffrn_measured_fraction_theta_full 0.974
_diffrn_measured_fraction_theta_max 0.974
_diffrn_measurement_device_type 'Bruker APEX-II CCD'
_diffrn_measurement_method '\f and \w scans'
_diffrn_radiation_monochromator graphite
_diffrn_radiation_source 'fine-focus sealed tube'
_diffrn_radiation_type MoK\a
_diffrn_radiation_wavelength 0.71073
_diffrn_reflns_av_R_equivalents 0.0439
_diffrn_reflns_av_sigmaI/netI 0.0350
_diffrn_reflns_limit_h_max 10
_diffrn_reflns_limit_h_min -10
_diffrn_reflns_limit_k_max 11
_diffrn_reflns_limit_k_min -10
_diffrn_reflns_limit_l_max 13
_diffrn_reflns_limit_l_min -13
_diffrn_reflns_number 12347
_diffrn_reflns_theta_full 27.63
_diffrn_reflns_theta_max 27.63
_diffrn_reflns_theta_min 1.94
_exptl_absorpt_coefficient_mu 0.086
_exptl_absorpt_correction_T_max 0.9822
_exptl_absorpt_correction_T_min 0.9656
_exptl_absorpt_correction_type multi-scan
_exptl_absorpt_process_details SADABS
_exptl_crystal_colour colourless
_exptl_crystal_density_diffrn 1.261
_exptl_crystal_density_method 'not measured'
_exptl_crystal_description BLOCK
_exptl_crystal_F_000 308
_exptl_crystal_size_max 0.41
_exptl_crystal_size_mid 0.28
_exptl_crystal_size_min 0.21
_refine_diff_density_max 0.208
_refine_diff_density_min -0.427
_refine_diff_density_rms 0.094
_refine_ls_extinction_method none
_refine_ls_goodness_of_fit_ref 1.062
_refine_ls_hydrogen_treatment mixed
_refine_ls_matrix_type full
_refine_ls_number_parameters 197
_refine_ls_number_reflns 3439
_refine_ls_number_restraints 0
_refine_ls_restrained_S_all 1.062
_refine_ls_R_factor_all 0.0476
_refine_ls_R_factor_gt 0.0447
_refine_ls_shift/su_max 0.000
_refine_ls_shift/su_mean 0.000
_refine_ls_structure_factor_coef Fsqd
_refine_ls_weighting_details 'calc w=1/[\s^2^(Fo^2^)+(0.0646P)^2^+0.1892P] where P=(Fo^2^+2Fc^2^)/3'
_refine_ls_weighting_scheme calc
_refine_ls_wR_factor_gt 0.1174
_refine_ls_wR_factor_ref 0.1211
_reflns_number_gt 3143
_reflns_number_total 3439
_reflns_threshold_expression >2sigma(I)
_cod_data_source_file c6cc04461a2.cif
_cod_data_source_block bs_sb2_0m
_cod_depositor_comments
;
The following automatic conversions were performed:

data item '_symmetry_cell_setting' value 'Triclinic' was changed to
'triclinic' in accordance with the
/home/saulius/struct/COD-crude-data/automatic-downloads/DataCite-retrospective/RSC/depositions/lib/dictionaries/cif_core.dic
dictionary named 'cif_core.dic' version 2.4.2 last updated on
2011-04-26.

Automatic conversion script
Id: cif_fix_values 6909 2019-04-08 15:41:33Z antanas 
;
_cod_original_sg_symbol_H-M P-1
_cod_database_code 7124761

loop_
_symmetry_equiv_pos_as_xyz
'x, y, z'
'-x, -y, -z'

loop_
_atom_site_label
_atom_site_type_symbol
_atom_site_fract_x
_atom_site_fract_y
_atom_site_fract_z
_atom_site_U_iso_or_equiv
_atom_site_adp_type
_atom_site_occupancy
_atom_site_symmetry_multiplicity
_atom_site_calc_flag
_atom_site_refinement_flags
O1 O 0.28817(9) 0.30708(9) 0.35478(7) 0.02082(19) Uani 1 1 d .
O3 O 0.27131(10) 0.53301(11) 0.94378(7) 0.0307(2) Uani 1 1 d .
N1 N 0.21969(11) 0.44662(10) 0.73468(8) 0.0193(2) Uani 1 1 d .
C14 C 0.26620(18) 0.05922(17) -0.00325(12) 0.0360(3) Uani 1 1 d .
H14A H 0.2070 0.1413 -0.0306 0.054 Uiso 1 1 calc R
H14B H 0.1984 -0.0334 -0.0220 0.054 Uiso 1 1 calc R
H14C H 0.3672 0.0559 -0.0472 0.054 Uiso 1 1 calc R
C13 C 0.30744(16) 0.08122(14) 0.13979(11) 0.0282(3) Uani 1 1 d .
H13A H 0.3602 -0.0054 0.1680 0.034 Uiso 1 1 calc R
H13B H 0.2052 0.0874 0.1836 0.034 Uiso 1 1 calc R
C12 C 0.42248(13) 0.22322(12) 0.17609(10) 0.0211(2) Uani 1 1 d .
H12A H 0.5316 0.2097 0.1451 0.025 Uiso 1 1 calc R
H12B H 0.3794 0.3072 0.1351 0.025 Uiso 1 1 calc R
C8 C 0.43836(13) 0.25907(12) 0.31724(10) 0.0187(2) Uani 1 1 d .
C7 C 0.25748(13) 0.34800(12) 0.47732(10) 0.0188(2) Uani 1 1 d .
C6 C 0.39137(13) 0.34238(11) 0.57400(9) 0.0171(2) Uani 1 1 d .
C1 C 0.36918(13) 0.38693(11) 0.70428(10) 0.0178(2) Uani 1 1 d .
C10 C 0.18097(13) 0.51917(12) 0.84684(10) 0.0204(2) Uani 1 1 d .
C11 C 0.01412(14) 0.58260(14) 0.84048(10) 0.0244(2) Uani 1 1 d .
H11A H -0.0619 0.5243 0.8888 0.037 Uiso 1 1 calc R
H11B H -0.0277 0.5790 0.7533 0.037 Uiso 1 1 calc R
H11C H 0.0255 0.6850 0.8752 0.037 Uiso 1 1 calc R
C2 C 0.49650(14) 0.37147(12) 0.79533(10) 0.0206(2) Uani 1 1 d .
H2 H 0.4830 0.3974 0.8808 0.025 Uiso 1 1 calc R
C3 C 0.64398(14) 0.31695(12) 0.75756(10) 0.0222(2) Uani 1 1 d .
H3 H 0.7280 0.3066 0.8191 0.027 Uiso 1 1 calc R
C4 C 0.66977(13) 0.27762(12) 0.63112(10) 0.0206(2) Uani 1 1 d .
H4 H 0.7708 0.2438 0.6088 0.025 Uiso 1 1 calc R
C5 C 0.54353(13) 0.28884(11) 0.53697(10) 0.0177(2) Uani 1 1 d .
C9 C 0.56491(13) 0.24729(11) 0.40247(10) 0.0179(2) Uani 1 1 d .
C15 C 0.72706(13) 0.19116(12) 0.36175(10) 0.0196(2) Uani 1 1 d .
H15A H 0.8182 0.2505 0.4091 0.024 Uiso 1 1 calc R
H15B H 0.7377 0.2067 0.2721 0.024 Uiso 1 1 calc R
C16 C 0.74238(13) 0.02435(12) 0.38242(10) 0.0207(2) Uani 1 1 d .
H16A H 0.7326 0.0078 0.4720 0.025 Uiso 1 1 calc R
H16B H 0.6525 -0.0361 0.3345 0.025 Uiso 1 1 calc R
C17 C 0.90861(14) -0.02494(13) 0.33991(11) 0.0240(2) Uani 1 1 d .
H17A H 0.9150 -0.0154 0.2500 0.036 Uiso 1 1 calc R
H17B H 0.9177 -0.1278 0.3582 0.036 Uiso 1 1 calc R
H17C H 0.9977 0.0375 0.3848 0.036 Uiso 1 1 calc R
O2 O 0.11685(10) 0.38347(10) 0.49395(7) 0.0254(2) Uani 1 1 d .
H1A H 0.1449(19) 0.4458(17) 0.6664(15) 0.032(4) Uiso 1 1 d .

loop_
_atom_site_aniso_label
_atom_site_aniso_U_11
_atom_site_aniso_U_22
_atom_site_aniso_U_33
_atom_site_aniso_U_23
_atom_site_aniso_U_13
_atom_site_aniso_U_12
O1 0.0203(4) 0.0284(4) 0.0142(4) -0.0012(3) -0.0007(3) 0.0081(3)
O3 0.0242(4) 0.0513(6) 0.0158(4) -0.0049(3) -0.0004(3) 0.0049(4)
N1 0.0207(5) 0.0226(5) 0.0147(4) 0.0004(3) -0.0005(3) 0.0035(3)
C14 0.0386(7) 0.0446(8) 0.0227(6) -0.0082(5) -0.0013(5) 0.0017(6)
C13 0.0325(6) 0.0309(6) 0.0198(5) -0.0025(4) 0.0023(4) -0.0029(5)
C12 0.0228(5) 0.0249(5) 0.0158(5) 0.0012(4) 0.0020(4) 0.0034(4)
C8 0.0198(5) 0.0183(5) 0.0185(5) 0.0009(4) 0.0036(4) 0.0035(4)
C7 0.0215(5) 0.0195(5) 0.0156(5) -0.0002(4) 0.0004(4) 0.0043(4)
C6 0.0190(5) 0.0165(5) 0.0157(5) 0.0021(4) -0.0006(4) 0.0016(4)
C1 0.0200(5) 0.0163(5) 0.0169(5) 0.0016(4) 0.0002(4) 0.0007(4)
C10 0.0213(5) 0.0239(5) 0.0160(5) 0.0024(4) 0.0042(4) -0.0009(4)
C11 0.0229(5) 0.0325(6) 0.0181(5) 0.0020(4) 0.0033(4) 0.0038(4)
C2 0.0248(5) 0.0202(5) 0.0163(5) 0.0013(4) -0.0019(4) 0.0005(4)
C3 0.0225(5) 0.0222(5) 0.0210(5) 0.0014(4) -0.0062(4) 0.0018(4)
C4 0.0184(5) 0.0204(5) 0.0230(5) 0.0009(4) -0.0017(4) 0.0027(4)
C5 0.0187(5) 0.0151(5) 0.0190(5) 0.0021(4) 0.0003(4) 0.0002(4)
C9 0.0185(5) 0.0156(5) 0.0198(5) 0.0021(4) 0.0027(4) 0.0011(4)
C15 0.0171(5) 0.0210(5) 0.0212(5) 0.0032(4) 0.0035(4) 0.0016(4)
C16 0.0192(5) 0.0211(5) 0.0222(5) 0.0026(4) 0.0023(4) 0.0034(4)
C17 0.0215(5) 0.0291(6) 0.0221(5) 0.0009(4) 0.0021(4) 0.0073(4)
O2 0.0211(4) 0.0370(5) 0.0186(4) -0.0027(3) -0.0021(3) 0.0114(3)

loop_
_atom_type_symbol
_atom_type_description
_atom_type_scat_dispersion_real
_atom_type_scat_dispersion_imag
_atom_type_scat_source
C C 0.0033 0.0016 'International Tables Vol C Tables 4.2.6.8 and 6.1.1.4'
H H 0.0000 0.0000 'International Tables Vol C Tables 4.2.6.8 and 6.1.1.4'
N N 0.0061 0.0033 'International Tables Vol C Tables 4.2.6.8 and 6.1.1.4'
O O 0.0106 0.0060 'International Tables Vol C Tables 4.2.6.8 and 6.1.1.4'

loop_
_geom_angle_atom_site_label_1
_geom_angle_atom_site_label_2
_geom_angle_atom_site_label_3
_geom_angle
C7 O1 C8 123.88(8)
C10 N1 C1 128.60(9)
C10 N1 H1A 117.4(9)
C1 N1 H1A 113.6(9)
C13 C14 H14A 109.5
C13 C14 H14B 109.5
H14A C14 H14B 109.5
C13 C14 H14C 109.5
H14A C14 H14C 109.5
H14B C14 H14C 109.5
C14 C13 C12 112.35(10)
C14 C13 H13A 109.1
C12 C13 H13A 109.1
C14 C13 H13B 109.1
C12 C13 H13B 109.1
H13A C13 H13B 107.9
C8 C12 C13 112.05(9)
C8 C12 H12A 109.2
C13 C12 H12A 109.2
C8 C12 H12B 109.2
C13 C12 H12B 109.2
H12A C12 H12B 107.9
C9 C8 O1 121.26(9)
C9 C8 C12 130.93(10)
O1 C8 C12 107.78(8)
O2 C7 O1 115.26(9)
O2 C7 C6 127.09(9)
O1 C7 C6 117.64(9)
C5 C6 C1 120.50(9)
C5 C6 C7 118.78(9)
C1 C6 C7 120.71(9)
C2 C1 N1 122.76(9)
C2 C1 C6 119.08(10)
N1 C1 C6 118.16(9)
O3 C10 N1 124.32(10)
O3 C10 C11 121.87(10)
N1 C10 C11 113.81(9)
C10 C11 H11A 109.5
C10 C11 H11B 109.5
H11A C11 H11B 109.5
C10 C11 H11C 109.5
H11A C11 H11C 109.5
H11B C11 H11C 109.5
C3 C2 C1 119.62(10)
C3 C2 H2 120.2
C1 C2 H2 120.2
C4 C3 C2 122.12(10)
C4 C3 H3 118.9
C2 C3 H3 118.9
C3 C4 C5 119.98(10)
C3 C4 H4 120.0
C5 C4 H4 120.0
C4 C5 C6 118.65(9)
C4 C5 C9 121.81(9)
C6 C5 C9 119.54(9)
C8 C9 C5 118.82(9)
C8 C9 C15 121.17(9)
C5 C9 C15 120.00(9)
C9 C15 C16 113.78(8)
C9 C15 H15A 108.8
C16 C15 H15A 108.8
C9 C15 H15B 108.8
C16 C15 H15B 108.8
H15A C15 H15B 107.7
C17 C16 C15 111.15(9)
C17 C16 H16A 109.4
C15 C16 H16A 109.4
C17 C16 H16B 109.4
C15 C16 H16B 109.4
H16A C16 H16B 108.0
C16 C17 H17A 109.5
C16 C17 H17B 109.5
H17A C17 H17B 109.5
C16 C17 H17C 109.5
H17A C17 H17C 109.5
H17B C17 H17C 109.5

loop_
_geom_bond_atom_site_label_1
_geom_bond_atom_site_label_2
_geom_bond_distance
O1 C7 1.3596(12)
O1 C8 1.3881(12)
O3 C10 1.2196(14)
N1 C10 1.3740(13)
N1 C1 1.4038(13)
N1 H1A 0.916(16)
C14 C13 1.5239(16)
C14 H14A 0.9600
C14 H14B 0.9600
C14 H14C 0.9600
C13 C12 1.5288(16)
C13 H13A 0.9700
C13 H13B 0.9700
C12 C8 1.4981(14)
C12 H12A 0.9700
C12 H12B 0.9700
C8 C9 1.3429(15)
C7 O2 1.2232(13)
C7 C6 1.4555(14)
C6 C5 1.4197(14)
C6 C1 1.4287(14)
C1 C2 1.3933(14)
C10 C11 1.5059(15)
C11 H11A 0.9600
C11 H11B 0.9600
C11 H11C 0.9600
C2 C3 1.3912(15)
C2 H2 0.9300
C3 C4 1.3862(15)
C3 H3 0.9300
C4 C5 1.4019(14)
C4 H4 0.9300
C5 C9 1.4640(14)
C9 C15 1.5136(14)
C15 C16 1.5356(14)
C15 H15A 0.9700
C15 H15B 0.9700
C16 C17 1.5275(14)
C16 H16A 0.9700
C16 H16B 0.9700
C17 H17A 0.9600
C17 H17B 0.9600
C17 H17C 0.9600
